data_4515859
loop_
_publ_author_name
'Mondal, Sandip'
'Bera, Sachinath'
'Maity, Suvendu'
'Ghosh, Prasanta'

_publ_section_title
;
 Orthometalated <i>N</i>-(Benzophenoxazine)-<i>o</i>-aminophenol:
 Phenolato versus Phenoxyl States.
;
_journal_issue 10
_journal_name_full 'ACS omega'
_journal_page_first 13323
_journal_page_last 13334
_journal_paper_doi 10.1021/acsomega.8b01983
_journal_volume 3
_journal_year 2018
_chemical_formula_sum 'C59 H44 Cl3 N2 O2 P2 Ru'
_chemical_formula_weight 1082.32
_space_group_crystal_system monoclinic
_space_group_IT_number 15
_space_group_name_Hall '-C 2yc'
_space_group_name_H-M_alt 'C 1 2/c 1'
_atom_sites_solution_hydrogens geom
_audit_creation_method SHELXL-2014/6
_cell_angle_alpha 90
_cell_angle_beta 121.360(13)
_cell_angle_gamma 90
_cell_formula_units_Z 8
_cell_length_a 27.173(9)
_cell_length_b 18.901(6)
_cell_length_c 23.601(12)
_cell_measurement_reflns_used 9174
_cell_measurement_temperature 273(2)
_cell_measurement_theta_max 25.69
_cell_measurement_theta_min 2.85
_cell_volume 10351(7)
_computing_cell_refinement 'Bruker SAINT'
_computing_data_collection 'Bruker APEX2'
_computing_data_reduction 'Bruker SAINT'
_computing_molecular_graphics 'Bruker SHELXTL'
_computing_publication_material 'Bruker SHELXTL'
_computing_structure_refinement 'SHELXL-2014 (Sheldrick 2014)'
_computing_structure_solution 'SHELXS-97 (Sheldrick 2008)'
_diffrn_ambient_temperature 273(2)
_diffrn_measured_fraction_theta_full 0.999
_diffrn_measured_fraction_theta_max 0.992
_diffrn_measurement_device_type 'Bruker APEX-II CCD'
_diffrn_measurement_method '\f and \w scans'
_diffrn_radiation_type MoK\a
_diffrn_radiation_wavelength 0.71073
_diffrn_reflns_av_R_equivalents 0.0628
_diffrn_reflns_av_unetI/netI 0.0481
_diffrn_reflns_Laue_measured_fraction_full 0.999
_diffrn_reflns_Laue_measured_fraction_max 0.992
_diffrn_reflns_limit_h_max 33
_diffrn_reflns_limit_h_min -33
_diffrn_reflns_limit_k_max 23
_diffrn_reflns_limit_k_min -23
_diffrn_reflns_limit_l_max 28
_diffrn_reflns_limit_l_min -28
_diffrn_reflns_number 52521
_diffrn_reflns_point_group_measured_fraction_full 0.999
_diffrn_reflns_point_group_measured_fraction_max 0.992
_diffrn_reflns_theta_full 25.242
_diffrn_reflns_theta_max 25.762
_diffrn_reflns_theta_min 2.380
_exptl_absorpt_coefficient_mu 0.564
_exptl_absorpt_correction_T_max 0.865
_exptl_absorpt_correction_T_min 0.785
_exptl_absorpt_correction_type multi-scan
_exptl_crystal_colour black
_exptl_crystal_density_diffrn 1.388
_exptl_crystal_description prism
_exptl_crystal_F_000 4356
_exptl_crystal_size_max 0.356
_exptl_crystal_size_mid 0.105
_exptl_crystal_size_min 0.056
_exptl_transmission_factor_max 0.894
_exptl_transmission_factor_min 0.789
_refine_diff_density_max 1.537
_refine_diff_density_min -1.084
_refine_diff_density_rms 0.174
_refine_ls_extinction_method none
_refine_ls_goodness_of_fit_ref 1.467
_refine_ls_hydrogen_treatment constr
_refine_ls_matrix_type full
_refine_ls_number_parameters 617
_refine_ls_number_reflns 9841
_refine_ls_number_restraints 2
_refine_ls_restrained_S_all 1.467
_refine_ls_R_factor_all 0.1073
_refine_ls_R_factor_gt 0.0631
_refine_ls_shift/su_max 0.008
_refine_ls_shift/su_mean 0.002
_refine_ls_structure_factor_coef Fsqd
_refine_ls_weighting_details 'w=1/[\s^2^(Fo^2^)+(0.1000P)^2^+0.2589P] where P=(Fo^2^+2Fc^2^)/3'
_refine_ls_weighting_scheme calc
_refine_ls_wR_factor_gt 0.1825
_refine_ls_wR_factor_ref 0.2238
_reflns_Friedel_coverage 0.000
_reflns_number_gt 6522
_reflns_number_total 9841
_reflns_threshold_expression 'I > 2\s(I)'
_cod_data_source_file ao8b01983_si_002.cif
_cod_data_source_block 1
_cod_original_sg_symbol_H-M 'C 2/c'
_cod_database_code 4515859
_shelx_space_group_comment
;
The symmetry employed for this shelxl refinement is uniquely defined
by the following loop, which should always be used as a source of
symmetry information in preference to the above space-group names.
They are only intended as comments.
;
_shelxl_version_number 2014/6

loop_
_space_group_symop_operation_xyz
'x, y, z'
'-x, y, -z+1/2'
'x+1/2, y+1/2, z'
'-x+1/2, y+1/2, -z+1/2'
'-x, -y, -z'
'x, -y, z-1/2'
'-x+1/2, -y+1/2, -z'
'x+1/2, -y+1/2, z-1/2'

loop_
_atom_site_label
_atom_site_type_symbol
_atom_site_fract_x
_atom_site_fract_y
_atom_site_fract_z
_atom_site_U_iso_or_equiv
_atom_site_adp_type
_atom_site_occupancy
_atom_site_site_symmetry_order
_atom_site_calc_flag
_atom_site_refinement_flags_posn
_atom_site_refinement_flags_adp
_atom_site_refinement_flags_occupancy
Ru1 Ru 0.25885(2) 0.75873(2) 0.25561(2) 0.03789(17) Uani 1 1 d . . .
P2 P 0.25349(6) 0.76322(6) 0.35457(6) 0.0375(3) Uani 1 1 d . . .
P1 P 0.26484(6) 0.76019(6) 0.15759(7) 0.0385(3) Uani 1 1 d . . .
Cl1 Cl 0.25446(6) 0.88202(7) 0.25107(7) 0.0558(4) Uani 1 1 d . . .
O1 O 0.17091(16) 0.73487(18) 0.1927(2) 0.0562(10) Uani 1 1 d . . .
O2 O 0.38895(15) 0.45077(17) 0.3378(2) 0.0616(11) Uani 1 1 d . . .
N1 N 0.26024(14) 0.64918(19) 0.25910(17) 0.0314(8) Uani 1 1 d . . .
C15 C 0.3456(2) 0.7396(2) 0.3115(2) 0.0390(11) Uani 1 1 d . . .
C16 C 0.3603(2) 0.6679(2) 0.3226(2) 0.0394(11) Uani 1 1 d . . .
N2 N 0.48115(18) 0.5453(2) 0.4077(2) 0.0541(12) Uani 1 1 d . . .
C7 C 0.3116(2) 0.6178(2) 0.2919(2) 0.0379(11) Uani 1 1 d . . .
C9 C 0.3789(2) 0.5224(2) 0.3349(3) 0.0457(12) Uani 1 1 d . . .
C10 C 0.4286(2) 0.5689(2) 0.3697(2) 0.0398(11) Uani 1 1 d . . .
C6 C 0.2051(2) 0.6193(2) 0.2264(3) 0.0455(12) Uani 1 1 d . . .
C22 C 0.4887(2) 0.4724(3) 0.4150(3) 0.0489(13) Uani 1 1 d . . .
C8 C 0.3249(2) 0.5447(3) 0.2985(3) 0.0496(13) Uani 1 1 d . . .
H8 H 0.2953 0.5119 0.2770 0.060 Uiso 1 1 calc R U .
C29 C 0.2127(2) 0.8169(3) 0.0884(3) 0.0457(12) Uani 1 1 d . . .
C12 C 0.4609(2) 0.6945(3) 0.3877(3) 0.0612(16) Uani 1 1 d . . .
H12 H 0.4992 0.6803 0.4137 0.073 Uiso 1 1 calc R U .
C17 C 0.4430(2) 0.4256(3) 0.3800(3) 0.0475(13) Uani 1 1 d . . .
C1 C 0.1602(2) 0.6688(3) 0.1908(3) 0.0499(13) Uani 1 1 d . . .
C47 C 0.1955(2) 0.8173(3) 0.3502(3) 0.0508(13) Uani 1 1 d . . .
C11 C 0.4173(2) 0.6443(2) 0.3605(2) 0.0424(11) Uani 1 1 d . . .
C13 C 0.4475(3) 0.7649(3) 0.3762(3) 0.0624(17) Uani 1 1 d . . .
H13 H 0.4771 0.7980 0.3943 0.075 Uiso 1 1 calc R U .
C53 C 0.2420(3) 0.6770(3) 0.3804(3) 0.0514(13) Uani 1 1 d . . .
C23 C 0.3321(2) 0.7915(3) 0.1659(3) 0.0562(14) Uani 1 1 d . . .
C41 C 0.3171(2) 0.7993(3) 0.4292(3) 0.0503(13) Uani 1 1 d . . .
C58 C 0.2848(3) 0.6249(3) 0.4029(3) 0.0542(14) Uani 1 1 d . . .
H58 H 0.3204 0.6363 0.4086 0.065 Uiso 1 1 calc R U .
C52 C 0.2009(3) 0.8495(3) 0.4056(3) 0.0608(15) Uani 1 1 d . . .
H52 H 0.2356 0.8470 0.4460 0.073 Uiso 1 1 calc R U .
C5 C 0.1908(3) 0.5493(3) 0.2283(4) 0.080(2) Uani 1 1 d . . .
H5 H 0.2199 0.5175 0.2551 0.096 Uiso 1 1 calc R U .
C51 C 0.1541(3) 0.8861(3) 0.4010(4) 0.077(2) Uani 1 1 d . . .
H51 H 0.1576 0.9072 0.4386 0.092 Uiso 1 1 calc R U .
C35 C 0.2494(3) 0.6726(3) 0.1183(3) 0.0551(14) Uani 1 1 d . . .
C32 C 0.1313(3) 0.8942(3) -0.0208(3) 0.075(2) Uani 1 1 d . . .
H32 H 0.1038 0.9191 -0.0579 0.090 Uiso 1 1 calc R U .
C18 C 0.4513(2) 0.3542(3) 0.3864(3) 0.0555(14) Uani 1 1 d . . .
H18 H 0.4204 0.3240 0.3612 0.067 Uiso 1 1 calc R U .
C40 C 0.2892(3) 0.6174(3) 0.1511(3) 0.0616(16) Uani 1 1 d . . .
H40 H 0.3246 0.6271 0.1891 0.074 Uiso 1 1 calc R U .
C34 C 0.1604(3) 0.8351(3) 0.0814(3) 0.0667(17) Uani 1 1 d . . .
H34 H 0.1526 0.8220 0.1139 0.080 Uiso 1 1 calc R U .
C14 C 0.3910(2) 0.7881(3) 0.3383(3) 0.0543(14) Uani 1 1 d . . .
H14 H 0.3833 0.8362 0.3307 0.065 Uiso 1 1 calc R U .
C19 C 0.5042(3) 0.3269(3) 0.4294(3) 0.0614(15) Uani 1 1 d . . .
H19 H 0.5094 0.2782 0.4341 0.074 Uiso 1 1 calc R U .
C57 C 0.2754(3) 0.5580(3) 0.4166(3) 0.0698(18) Uani 1 1 d . . .
H57 H 0.3043 0.5242 0.4307 0.084 Uiso 1 1 calc R U .
C42 C 0.3410(3) 0.7676(3) 0.4913(3) 0.0637(16) Uani 1 1 d . . .
H42 H 0.3251 0.7260 0.4961 0.076 Uiso 1 1 calc R U .
C46 C 0.3425(3) 0.8615(3) 0.4246(3) 0.0709(17) Uani 1 1 d . . .
H46 H 0.3275 0.8839 0.3838 0.085 Uiso 1 1 calc R U .
C39 C 0.2763(4) 0.5505(4) 0.1275(4) 0.080(2) Uani 1 1 d . . .
H39 H 0.3025 0.5143 0.1501 0.097 Uiso 1 1 calc R U .
C21 C 0.5432(2) 0.4436(3) 0.4587(3) 0.0648(16) Uani 1 1 d . . .
H21 H 0.5747 0.4734 0.4828 0.078 Uiso 1 1 calc R U .
C30 C 0.2239(3) 0.8401(3) 0.0411(3) 0.0666(16) Uani 1 1 d . . .
H30 H 0.2591 0.8298 0.0453 0.080 Uiso 1 1 calc R U .
C20 C 0.5503(3) 0.3719(3) 0.4660(3) 0.0714(18) Uani 1 1 d . . .
H20 H 0.5864 0.3532 0.4959 0.086 Uiso 1 1 calc R U .
C43 C 0.3881(3) 0.7979(4) 0.5457(3) 0.083(2) Uani 1 1 d . . .
H43 H 0.4035 0.7765 0.5870 0.100 Uiso 1 1 calc R U .
C54 C 0.1905(3) 0.6578(3) 0.3733(4) 0.076(2) Uani 1 1 d . . .
H54 H 0.1610 0.6909 0.3588 0.092 Uiso 1 1 calc R U .
C56 C 0.2249(4) 0.5404(3) 0.4099(4) 0.089(2) Uani 1 1 d . . .
H56 H 0.2192 0.4949 0.4204 0.107 Uiso 1 1 calc R U .
C31 C 0.1830(3) 0.8788(4) -0.0129(3) 0.079(2) Uani 1 1 d . . .
H31 H 0.1914 0.8946 -0.0443 0.095 Uiso 1 1 calc R U .
C48 C 0.1441(3) 0.8232(5) 0.2912(3) 0.094(3) Uani 1 1 d . . .
H48 H 0.1401 0.8028 0.2531 0.112 Uiso 1 1 calc R U .
C2 C 0.1033(3) 0.6423(3) 0.1534(4) 0.075(2) Uani 1 1 d . . .
H2 H 0.0731 0.6734 0.1282 0.090 Uiso 1 1 calc R U .
C33 C 0.1199(3) 0.8726(4) 0.0263(3) 0.076(2) Uani 1 1 d . . .
H33 H 0.0845 0.8832 0.0214 0.091 Uiso 1 1 calc R U .
C28 C 0.3630(3) 0.7528(3) 0.1452(4) 0.080(2) Uani 1 1 d . . .
H28 H 0.3515 0.7071 0.1293 0.095 Uiso 1 1 calc R U .
C50 C 0.1038(3) 0.8907(4) 0.3423(4) 0.088(2) Uani 1 1 d . . .
H50 H 0.0730 0.9155 0.3394 0.106 Uiso 1 1 calc R U .
C4 C 0.1353(3) 0.5258(3) 0.1919(5) 0.103(3) Uani 1 1 d . . .
H4 H 0.1267 0.4783 0.1929 0.124 Uiso 1 1 calc R U .
C45 C 0.3895(4) 0.8896(4) 0.4798(4) 0.091(2) Uani 1 1 d . . .
H45 H 0.4058 0.9311 0.4757 0.109 Uiso 1 1 calc R U .
C36 C 0.1982(3) 0.6578(4) 0.0612(4) 0.080(2) Uani 1 1 d . . .
H36 H 0.1718 0.6937 0.0384 0.097 Uiso 1 1 calc R U .
C44 C 0.4126(3) 0.8589(5) 0.5399(4) 0.090(2) Uani 1 1 d . . .
H44 H 0.4445 0.8786 0.5768 0.108 Uiso 1 1 calc R U .
C55 C 0.1818(4) 0.5891(4) 0.3876(5) 0.099(3) Uani 1 1 d . . .
H55 H 0.1464 0.5764 0.3820 0.119 Uiso 1 1 calc R U .
C38 C 0.2257(5) 0.5356(4) 0.0715(5) 0.101(3) Uani 1 1 d . . .
H38 H 0.2176 0.4893 0.0559 0.122 Uiso 1 1 calc R U .
C24 C 0.3501(3) 0.8581(4) 0.1894(4) 0.079(2) Uani 1 1 d . . .
H24 H 0.3295 0.8849 0.2031 0.095 Uiso 1 1 calc R U .
C49 C 0.0981(4) 0.8595(5) 0.2875(4) 0.117(3) Uani 1 1 d . . .
H49 H 0.0632 0.8623 0.2473 0.140 Uiso 1 1 calc R U .
C27 C 0.4105(4) 0.7814(5) 0.1478(5) 0.114(3) Uani 1 1 d . . .
H27 H 0.4305 0.7554 0.1328 0.137 Uiso 1 1 calc R U .
C3 C 0.0921(3) 0.5734(3) 0.1535(4) 0.093(3) Uani 1 1 d . . .
H3 H 0.0544 0.5573 0.1273 0.112 Uiso 1 1 calc R U .
C26 C 0.4287(4) 0.8489(6) 0.1729(5) 0.112(3) Uani 1 1 d . . .
H26 H 0.4614 0.8680 0.1757 0.134 Uiso 1 1 calc R U .
C25 C 0.3989(4) 0.8866(5) 0.1932(4) 0.106(3) Uani 1 1 d . . .
H25 H 0.4109 0.9320 0.2099 0.127 Uiso 1 1 calc R U .
C37 C 0.1858(4) 0.5883(4) 0.0373(4) 0.103(3) Uani 1 1 d . . .
H37 H 0.1511 0.5777 -0.0013 0.123 Uiso 1 1 calc R U .
Cl2 Cl 0.06018(15) 0.0665(3) 0.2811(2) 0.1997(17) Uani 1 1 d . . .
C59 C 0.0000 0.1145(9) 0.2500 0.279(17) Uani 1 2 d S T P
H59A H 0.0028 0.1448 0.2848 0.335 Uiso 0.5 1 calc R U P
H59B H -0.0028 0.1448 0.2152 0.335 Uiso 0.5 1 calc R U P
Cl3 Cl 0.5000 0.8004(7) 0.7500 0.405(7) Uani 1 2 d DS T P
Cl4 Cl 0.5000 0.9440(5) 0.7500 0.406(7) Uani 1 2 d DS T P
C60 C 0.5264(11) 0.8718(10) 0.7442(13) 1.54(6) Uani 0.5 1 d D . P
H60 H 0.4994 0.8718 0.6961 1.852 Uiso 1 1 calc R U .

loop_
_atom_site_aniso_label
_atom_site_aniso_U_11
_atom_site_aniso_U_22
_atom_site_aniso_U_33
_atom_site_aniso_U_23
_atom_site_aniso_U_13
_atom_site_aniso_U_12
Ru1 0.0411(3) 0.0254(2) 0.0477(3) 0.00267(16) 0.0235(2) 0.00485(14)
P2 0.0395(7) 0.0314(6) 0.0423(7) 0.0034(5) 0.0218(6) 0.0069(5)
P1 0.0408(7) 0.0309(6) 0.0468(7) 0.0016(5) 0.0249(6) 0.0036(5)
Cl1 0.0748(10) 0.0249(6) 0.0725(9) 0.0051(6) 0.0418(8) 0.0084(5)
O1 0.043(2) 0.035(2) 0.075(3) 0.0090(17) 0.020(2) 0.0106(15)
O2 0.043(2) 0.0283(18) 0.088(3) 0.0010(18) 0.016(2) 0.0046(14)
N1 0.0269(19) 0.031(2) 0.038(2) 0.0025(15) 0.0178(17) 0.0018(14)
C15 0.040(3) 0.031(2) 0.049(3) -0.004(2) 0.025(2) -0.0013(19)
C16 0.047(3) 0.023(2) 0.050(3) -0.003(2) 0.027(2) -0.0054(19)
N2 0.038(3) 0.046(3) 0.067(3) -0.002(2) 0.019(2) 0.0032(19)
C7 0.038(3) 0.027(2) 0.047(3) 0.000(2) 0.021(2) -0.0016(18)
C9 0.041(3) 0.028(2) 0.064(3) 0.003(2) 0.024(3) 0.005(2)
C10 0.033(3) 0.033(3) 0.045(3) -0.001(2) 0.015(2) 0.0029(19)
C6 0.041(3) 0.033(3) 0.057(3) -0.001(2) 0.022(3) 0.005(2)
C22 0.042(3) 0.040(3) 0.062(3) 0.006(2) 0.025(3) 0.011(2)
C8 0.037(3) 0.031(3) 0.065(3) 0.001(2) 0.016(3) 0.001(2)
C29 0.055(3) 0.038(3) 0.043(3) 0.002(2) 0.025(3) 0.003(2)
C12 0.042(3) 0.043(3) 0.088(4) -0.005(3) 0.026(3) -0.003(2)
C17 0.038(3) 0.043(3) 0.058(3) 0.004(2) 0.021(3) 0.007(2)
C1 0.041(3) 0.037(3) 0.066(4) 0.003(2) 0.025(3) 0.001(2)
C47 0.048(3) 0.047(3) 0.061(3) 0.006(3) 0.031(3) 0.011(2)
C11 0.037(3) 0.036(3) 0.050(3) 0.002(2) 0.019(2) 0.002(2)
C13 0.044(3) 0.036(3) 0.095(5) -0.010(3) 0.028(3) -0.008(2)
C53 0.065(4) 0.042(3) 0.052(3) 0.000(2) 0.033(3) -0.005(2)
C23 0.048(3) 0.065(4) 0.059(3) 0.009(3) 0.030(3) -0.002(3)
C41 0.049(3) 0.052(3) 0.048(3) -0.010(2) 0.023(3) 0.002(2)
C58 0.057(4) 0.046(3) 0.049(3) 0.006(2) 0.021(3) 0.008(2)
C52 0.065(4) 0.055(3) 0.070(4) -0.001(3) 0.040(3) 0.009(3)
C5 0.045(4) 0.038(3) 0.126(6) 0.007(3) 0.023(4) 0.003(2)
C51 0.097(6) 0.075(5) 0.087(5) 0.004(4) 0.067(5) 0.021(4)
C35 0.068(4) 0.040(3) 0.070(4) -0.008(3) 0.046(3) -0.005(3)
C32 0.098(6) 0.065(4) 0.044(3) 0.006(3) 0.024(4) 0.019(4)
C18 0.046(3) 0.038(3) 0.070(4) 0.001(3) 0.021(3) 0.006(2)
C40 0.085(4) 0.048(3) 0.071(4) 0.005(3) 0.054(4) 0.007(3)
C34 0.057(4) 0.086(5) 0.058(4) 0.022(3) 0.031(3) 0.023(3)
C14 0.055(3) 0.027(3) 0.078(4) -0.001(2) 0.032(3) -0.003(2)
C19 0.060(4) 0.039(3) 0.076(4) 0.006(3) 0.029(3) 0.014(3)
C57 0.094(5) 0.047(4) 0.064(4) 0.010(3) 0.038(4) 0.006(3)
C42 0.069(4) 0.060(4) 0.057(4) -0.002(3) 0.029(3) 0.017(3)
C46 0.072(4) 0.063(4) 0.072(4) -0.010(3) 0.034(4) -0.012(3)
C39 0.123(7) 0.048(4) 0.095(5) -0.001(4) 0.074(5) 0.007(4)
C21 0.038(3) 0.056(4) 0.081(4) -0.001(3) 0.017(3) 0.009(2)
C30 0.072(4) 0.074(4) 0.064(4) 0.007(3) 0.042(4) 0.013(3)
C20 0.052(4) 0.056(4) 0.081(4) 0.006(3) 0.017(3) 0.025(3)
C43 0.081(5) 0.094(6) 0.052(4) -0.012(4) 0.019(4) 0.024(4)
C54 0.079(5) 0.055(4) 0.123(6) 0.006(4) 0.071(5) 0.000(3)
C56 0.134(7) 0.040(4) 0.117(6) 0.002(4) 0.081(6) -0.006(4)
C31 0.100(6) 0.084(5) 0.053(4) 0.015(3) 0.040(4) 0.016(4)
C48 0.073(5) 0.150(8) 0.054(4) 0.008(4) 0.030(4) 0.051(5)
C2 0.043(3) 0.052(4) 0.105(5) 0.011(3) 0.021(4) 0.008(3)
C33 0.073(5) 0.086(5) 0.063(4) 0.023(4) 0.031(4) 0.031(4)
C28 0.076(5) 0.073(5) 0.119(6) 0.001(4) 0.072(5) 0.001(3)
C50 0.089(6) 0.102(6) 0.096(6) 0.033(5) 0.064(5) 0.052(4)
C4 0.052(4) 0.041(3) 0.182(9) 0.003(4) 0.037(5) -0.004(3)
C45 0.090(6) 0.082(5) 0.103(6) -0.036(5) 0.052(5) -0.023(4)
C36 0.078(5) 0.070(4) 0.086(5) -0.023(4) 0.037(4) -0.010(4)
C44 0.065(5) 0.108(7) 0.078(5) -0.036(5) 0.025(4) -0.006(4)
C55 0.110(6) 0.065(5) 0.163(8) -0.013(5) 0.100(6) -0.023(4)
C38 0.158(9) 0.052(5) 0.124(7) -0.022(5) 0.094(7) -0.023(5)
C24 0.084(5) 0.072(5) 0.101(5) -0.016(4) 0.062(5) -0.022(4)
C49 0.081(6) 0.180(9) 0.088(6) 0.027(6) 0.042(5) 0.073(6)
C27 0.109(7) 0.113(7) 0.178(10) 0.005(7) 0.114(8) 0.006(6)
C3 0.044(4) 0.053(4) 0.146(7) -0.006(4) 0.023(4) -0.011(3)
C26 0.072(5) 0.152(9) 0.128(8) 0.019(7) 0.064(6) -0.026(6)
C25 0.110(7) 0.107(7) 0.120(7) -0.022(5) 0.074(6) -0.052(5)
C37 0.098(6) 0.085(6) 0.107(6) -0.037(5) 0.041(5) -0.037(5)
Cl2 0.120(3) 0.257(5) 0.206(4) 0.046(3) 0.074(3) 0.015(3)
C59 0.158(19) 0.086(12) 0.35(3) 0.000 -0.042(18) 0.000
Cl3 0.426(18) 0.309(12) 0.309(12) 0.000 0.070(11) 0.000
Cl4 0.296(12) 0.266(11) 0.68(2) 0.000 0.269(14) 0.000
C60 2.00(9) 2.00(10) 2.00(9) 2.00(8) 2.00(8) 2.00(8)

loop_
_atom_type_symbol
_atom_type_description
_atom_type_scat_dispersion_real
_atom_type_scat_dispersion_imag
_atom_type_scat_source
C C 0.0033 0.0016 'International Tables Vol C Tables 4.2.6.8 and 6.1.1.4'
H H 0.0000 0.0000 'International Tables Vol C Tables 4.2.6.8 and 6.1.1.4'
N N 0.0061 0.0033 'International Tables Vol C Tables 4.2.6.8 and 6.1.1.4'
O O 0.0106 0.0060 'International Tables Vol C Tables 4.2.6.8 and 6.1.1.4'
P P 0.1023 0.0942 'International Tables Vol C Tables 4.2.6.8 and 6.1.1.4'
Cl Cl 0.1484 0.1585 'International Tables Vol C Tables 4.2.6.8 and 6.1.1.4'
Ru Ru -1.2594 0.8363 'International Tables Vol C Tables 4.2.6.8 and 6.1.1.4'

loop_
_geom_angle_atom_site_label_1
_geom_angle_atom_site_label_2
_geom_angle_atom_site_label_3
_geom_angle
_geom_angle_site_symmetry_1
_geom_angle_site_symmetry_3
C15 Ru1 N1 78.87(16) . .
C15 Ru1 O1 157.09(16) . .
N1 Ru1 O1 78.72(13) . .
C15 Ru1 Cl1 102.71(13) . .
N1 Ru1 Cl1 178.28(10) . .
O1 Ru1 Cl1 99.76(10) . .
C15 Ru1 P1 89.46(15) . .
N1 Ru1 P1 92.33(10) . .
O1 Ru1 P1 86.78(12) . .
Cl1 Ru1 P1 88.38(4) . .
C15 Ru1 P2 90.65(14) . .
N1 Ru1 P2 90.33(10) . .
O1 Ru1 P2 94.15(12) . .
Cl1 Ru1 P2 88.96(4) . .
P1 Ru1 P2 177.30(4) . .
C53 P2 C47 103.0(3) . .
C53 P2 C41 104.5(3) . .
C47 P2 C41 101.5(2) . .
C53 P2 Ru1 113.51(18) . .
C47 P2 Ru1 116.56(18) . .
C41 P2 Ru1 116.01(19) . .
C23 P1 C35 107.4(3) . .
C23 P1 C29 99.8(2) . .
C35 P1 C29 101.9(3) . .
C23 P1 Ru1 117.66(19) . .
C35 P1 Ru1 111.36(18) . .
C29 P1 Ru1 116.96(17) . .
C1 O1 Ru1 112.9(3) . .
C17 O2 C9 119.4(4) . .
C7 N1 C6 129.7(4) . .
C7 N1 Ru1 117.4(3) . .
C6 N1 Ru1 112.9(3) . .
C14 C15 C16 116.8(5) . .
C14 C15 Ru1 128.8(4) . .
C16 C15 Ru1 114.4(3) . .
C11 C16 C15 122.8(4) . .
C11 C16 C7 121.5(4) . .
C15 C16 C7 115.7(4) . .
C10 N2 C22 117.4(4) . .
N1 C7 C8 128.9(4) . .
N1 C7 C16 113.7(4) . .
C8 C7 C16 117.4(4) . .
C8 C9 O2 117.9(4) . .
C8 C9 C10 124.3(4) . .
O2 C9 C10 117.7(4) . .
N2 C10 C11 120.5(4) . .
N2 C10 C9 122.9(4) . .
C11 C10 C9 116.6(4) . .
C5 C6 N1 127.3(5) . .
C5 C6 C1 118.8(5) . .
N1 C6 C1 113.9(4) . .
N2 C22 C17 121.9(4) . .
N2 C22 C21 120.6(5) . .
C17 C22 C21 117.6(5) . .
C9 C8 C7 120.9(5) . .
C9 C8 H8 119.6 . .
C7 C8 H8 119.6 . .
C30 C29 C34 118.1(5) . .
C30 C29 P1 120.9(4) . .
C34 C29 P1 121.0(4) . .
C13 C12 C11 119.9(5) . .
C13 C12 H12 120.1 . .
C11 C12 H12 120.1 . .
O2 C17 C18 118.7(5) . .
O2 C17 C22 120.0(4) . .
C18 C17 C22 121.3(5) . .
O1 C1 C2 121.6(5) . .
O1 C1 C6 121.0(5) . .
C2 C1 C6 117.4(5) . .
C48 C47 C52 118.5(5) . .
C48 C47 P2 119.5(5) . .
C52 C47 P2 121.9(4) . .
C12 C11 C16 118.2(5) . .
C12 C11 C10 122.7(4) . .
C16 C11 C10 119.1(4) . .
C12 C13 C14 121.8(5) . .
C12 C13 H13 119.1 . .
C14 C13 H13 119.1 . .
C54 C53 C58 117.0(5) . .
C54 C53 P2 122.5(5) . .
C58 C53 P2 120.2(4) . .
C24 C23 C28 118.5(6) . .
C24 C23 P1 118.1(5) . .
C28 C23 P1 123.3(5) . .
C42 C41 C46 117.8(6) . .
C42 C41 P2 122.6(5) . .
C46 C41 P2 119.6(5) . .
C57 C58 C53 121.5(6) . .
C57 C58 H58 119.3 . .
C53 C58 H58 119.3 . .
C47 C52 C51 120.1(6) . .
C47 C52 H52 119.9 . .
C51 C52 H52 119.9 . .
C4 C5 C6 121.7(6) . .
C4 C5 H5 119.1 . .
C6 C5 H5 119.1 . .
C50 C51 C52 120.2(6) . .
C50 C51 H51 119.9 . .
C52 C51 H51 119.9 . .
C36 C35 C40 119.0(6) . .
C36 C35 P1 122.0(5) . .
C40 C35 P1 118.8(5) . .
C31 C32 C33 119.0(6) . .
C31 C32 H32 120.5 . .
C33 C32 H32 120.5 . .
C19 C18 C17 120.6(5) . .
C19 C18 H18 119.7 . .
C17 C18 H18 119.7 . .
C39 C40 C35 120.4(7) . .
C39 C40 H40 119.8 . .
C35 C40 H40 119.8 . .
C33 C34 C29 120.2(6) . .
C33 C34 H34 119.9 . .
C29 C34 H34 119.9 . .
C13 C14 C15 120.4(5) . .
C13 C14 H14 119.8 . .
C15 C14 H14 119.8 . .
C18 C19 C20 119.7(5) . .
C18 C19 H19 120.1 . .
C20 C19 H19 120.1 . .
C56 C57 C58 120.7(7) . .
C56 C57 H57 119.7 . .
C58 C57 H57 119.7 . .
C43 C42 C41 119.9(7) . .
C43 C42 H42 120.0 . .
C41 C42 H42 120.0 . .
C45 C46 C41 120.4(7) . .
C45 C46 H46 119.8 . .
C41 C46 H46 119.8 . .
C38 C39 C40 120.8(7) . .
C38 C39 H39 119.6 . .
C40 C39 H39 119.6 . .
C20 C21 C22 120.3(6) . .
C20 C21 H21 119.9 . .
C22 C21 H21 119.9 . .
C29 C30 C31 120.5(6) . .
C29 C30 H30 119.7 . .
C31 C30 H30 119.7 . .
C21 C20 C19 120.5(5) . .
C21 C20 H20 119.7 . .
C19 C20 H20 119.7 . .
C44 C43 C42 121.3(7) . .
C44 C43 H43 119.4 . .
C42 C43 H43 119.4 . .
C53 C54 C55 120.6(6) . .
C53 C54 H54 119.7 . .
C55 C54 H54 119.7 . .
C57 C56 C55 120.0(7) . .
C57 C56 H56 120.0 . .
C55 C56 H56 120.0 . .
C32 C31 C30 121.2(6) . .
C32 C31 H31 119.4 . .
C30 C31 H31 119.4 . .
C47 C48 C49 120.7(7) . .
C47 C48 H48 119.6 . .
C49 C48 H48 119.6 . .
C3 C2 C1 121.4(6) . .
C3 C2 H2 119.3 . .
C1 C2 H2 119.3 . .
C32 C33 C34 120.9(7) . .
C32 C33 H33 119.6 . .
C34 C33 H33 119.6 . .
C27 C28 C23 120.6(7) . .
C27 C28 H28 119.7 . .
C23 C28 H28 119.7 . .
C51 C50 C49 120.2(6) . .
C51 C50 H50 119.9 . .
C49 C50 H50 119.9 . .
C5 C4 C3 119.1(6) . .
C5 C4 H4 120.5 . .
C3 C4 H4 120.5 . .
C44 C45 C46 121.8(8) . .
C44 C45 H45 119.1 . .
C46 C45 H45 119.1 . .
C35 C36 C37 119.8(7) . .
C35 C36 H36 120.1 . .
C37 C36 H36 120.1 . .
C45 C44 C43 118.8(7) . .
C45 C44 H44 120.6 . .
C43 C44 H44 120.6 . .
C56 C55 C54 120.3(7) . .
C56 C55 H55 119.9 . .
C54 C55 H55 119.9 . .
C39 C38 C37 120.7(7) . .
C39 C38 H38 119.6 . .
C37 C38 H38 119.6 . .
C23 C24 C25 121.0(7) . .
C23 C24 H24 119.5 . .
C25 C24 H24 119.5 . .
C50 C49 C48 120.3(8) . .
C50 C49 H49 119.9 . .
C48 C49 H49 119.9 . .
C28 C27 C26 120.0(8) . .
C28 C27 H27 120.0 . .
C26 C27 H27 120.0 . .
C2 C3 C4 121.2(6) . .
C2 C3 H3 119.4 . .
C4 C3 H3 119.4 . .
C25 C26 C27 119.7(7) . .
C25 C26 H26 120.2 . .
C27 C26 H26 120.2 . .
C26 C25 C24 120.2(8) . .
C26 C25 H25 119.9 . .
C24 C25 H25 119.9 . .
C38 C37 C36 119.4(8) . .
C38 C37 H37 120.3 . .
C36 C37 H37 120.3 . .
Cl2 C59 Cl2 114.1(10) 2 .
Cl2 C59 H59A 108.7 2 .
Cl2 C59 H59A 108.7 . .
Cl2 C59 H59B 108.7 2 .
Cl2 C59 H59B 108.7 . .
H59A C59 H59B 107.6 . .
C60 Cl3 C60 61.1(11) . 2_656
C60 Cl4 C60 60.5(14) . 2_656
Cl3 C60 Cl4 119.2(11) . .
Cl3 C60 C60 59.5(6) . 2_656
Cl4 C60 C60 59.7(7) . 2_656
Cl3 C60 H60 90.0 . .
Cl4 C60 H60 90.0 . .
C60 C60 H60 90.1 2_656 .

loop_
_geom_bond_atom_site_label_1
_geom_bond_atom_site_label_2
_geom_bond_distance
_geom_bond_site_symmetry_2
Ru1 C15 2.046(5) .
Ru1 N1 2.072(4) .
Ru1 O1 2.104(4) .
Ru1 Cl1 2.3331(15) .
Ru1 P1 2.4022(18) .
Ru1 P2 2.4159(17) .
P2 C53 1.824(5) .
P2 C47 1.835(5) .
P2 C41 1.840(5) .
P1 C23 1.832(6) .
P1 C35 1.836(5) .
P1 C29 1.848(5) .
O1 C1 1.278(6) .
O2 C17 1.362(6) .
O2 C9 1.376(6) .
N1 C7 1.332(6) .
N1 C6 1.399(6) .
C15 C14 1.397(7) .
C15 C16 1.400(6) .
C16 C11 1.399(7) .
C16 C7 1.474(6) .
N2 C10 1.307(6) .
N2 C22 1.390(6) .
C7 C8 1.416(6) .
C9 C8 1.327(7) .
C9 C10 1.454(7) .
C10 C11 1.450(6) .
C6 C5 1.385(7) .
C6 C1 1.416(7) .
C22 C17 1.394(7) .
C22 C21 1.401(7) .
C8 H8 0.9300 .
C29 C30 1.371(8) .
C29 C34 1.386(8) .
C12 C13 1.370(7) .
C12 C11 1.386(7) .
C12 H12 0.9300 .
C17 C18 1.362(7) .
C1 C2 1.413(8) .
C47 C48 1.371(8) .
C47 C52 1.379(8) .
C13 C14 1.385(8) .
C13 H13 0.9300 .
C53 C54 1.370(8) .
C53 C58 1.398(7) .
C23 C24 1.359(8) .
C23 C28 1.381(8) .
C41 C42 1.393(8) .
C41 C46 1.395(8) .
C58 C57 1.362(8) .
C58 H58 0.9300 .
C52 C51 1.401(8) .
C52 H52 0.9300 .
C5 C4 1.365(8) .
C5 H5 0.9300 .
C51 C50 1.351(10) .
C51 H51 0.9300 .
C35 C36 1.371(9) .
C35 C40 1.410(8) .
C32 C31 1.351(10) .
C32 C33 1.362(9) .
C32 H32 0.9300 .
C18 C19 1.359(8) .
C18 H18 0.9300 .
C40 C39 1.353(8) .
C40 H40 0.9300 .
C34 C33 1.384(8) .
C34 H34 0.9300 .
C14 H14 0.9300 .
C19 C20 1.382(8) .
C19 H19 0.9300 .
C57 C56 1.339(10) .
C57 H57 0.9300 .
C42 C43 1.380(9) .
C42 H42 0.9300 .
C46 C45 1.371(10) .
C46 H46 0.9300 .
C39 C38 1.351(11) .
C39 H39 0.9300 .
C21 C20 1.368(8) .
C21 H21 0.9300 .
C30 C31 1.386(9) .
C30 H30 0.9300 .
C20 H20 0.9300 .
C43 C44 1.373(11) .
C43 H43 0.9300 .
C54 C55 1.393(9) .
C54 H54 0.9300 .
C56 C55 1.361(11) .
C56 H56 0.9300 .
C31 H31 0.9300 .
C48 C49 1.390(9) .
C48 H48 0.9300 .
C2 C3 1.338(9) .
C2 H2 0.9300 .
C33 H33 0.9300 .
C28 C27 1.368(10) .
C28 H28 0.9300 .
C50 C49 1.354(11) .
C50 H50 0.9300 .
C4 C3 1.379(9) .
C4 H4 0.9300 .
C45 C44 1.349(11) .
C45 H45 0.9300 .
C36 C37 1.400(10) .
C36 H36 0.9300 .
C44 H44 0.9300 .
C55 H55 0.9300 .
C38 C37 1.381(12) .
C38 H38 0.9300 .
C24 C25 1.390(10) .
C24 H24 0.9300 .
C49 H49 0.9300 .
C27 C26 1.386(12) .
C27 H27 0.9300 .
C3 H3 0.9300 .
C26 C25 1.339(12) .
C26 H26 0.9300 .
C25 H25 0.9300 .
C37 H37 0.9300 .
Cl2 C59 1.670(9) .
C59 Cl2 1.670(10) 2
C59 H59A 0.9700 .
C59 H59B 0.9700 .
Cl3 C60 1.568(18) .
Cl3 C60 1.568(18) 2_656
Cl4 C60 1.580(15) .
Cl4 C60 1.581(15) 2_656
C60 C60 1.59(3) 2_656
C60 H60 0.9800 .
